data_1545063
loop_
_publ_author_name
'Yamane, H.'
'Miyazaki, Y.'
'Hirai, T.'

_publ_section_title
;
 Preparation and crystal structure of Sr0.09Ca0.91CuO2
;
_journal_name_full 'Journal of the Ceramic Society of Japan'
_journal_page_first 143
_journal_page_last 147
_journal_volume 97
_journal_year 1989
_chemical_formula_sum 'Ca0.91 Cu O2 Sr0.09'
_chemical_name_common (Ca0.91Sr0.09)CuO2
_space_group_IT_number 123
_space_group_name_H-M_alt 'P 4/m m m'
_symmetry_space_group_name_Hall '-P 4 2'
_symmetry_space_group_name_H-M 'P 4/m m m'
_cell_angle_alpha 90
_cell_angle_beta 90
_cell_angle_gamma 90
_cell_formula_units_Z 1
_cell_length_a 3.8581(1)
_cell_length_b 3.8581(1)
_cell_length_c 3.1997(1)
_cell_volume 47.627(2)
_cod_data_source_file CaCuO2.cif
_cod_data_source_block CaCuO2
_cod_original_formula_sum 'Ca0.91 Sr0.09 Cu O2'
_cod_database_code 1545063

loop_
_space_group_symop_operation_xyz
'x, y, z'
'-x, -y, -z'
'-x, -y, z'
'x, y, -z'
'-y, x, z'
'y, -x, -z'
'y, -x, z'
'-y, x, -z'
'-x, y, -z'
'x, -y, z'
'x, -y, -z'
'-x, y, z'
'y, x, -z'
'-y, -x, z'
'-y, -x, -z'
'y, x, z'

loop_
_atom_site_label
_atom_site_occupancy
_atom_site_fract_x
_atom_site_fract_y
_atom_site_fract_z
_atom_site_adp_type
_atom_site_B_iso_or_equiv
_atom_site_type_symbol
CaSr 0.9100 0.500000 0.500000 0.500000 Biso 0.400000 Ca
CaSr 0.0900 0.500000 0.500000 0.500000 Biso 0.400000 Sr
Cu 1.0 0.000000 0.000000 0.000000 Biso 0.400000 Cu
O 1.0 0.500000 0.000000 0.000000 Biso 0.400000 O
